data_7249209
loop_
_publ_author_name
'Barnardo, Brandon'
'Barton, Benita'
'Hosten, Eric C.'

_publ_section_title
;
 Alternative separation strategy for o-/p-dichlorobenzene mixtures through
 supramolecular chemistry protocols
;
_journal_issue 35
_journal_name_full CrystEngComm
_journal_page_first 4876
_journal_page_last 4885
_journal_paper_doi 10.1039/D4CE00684D
_journal_volume 26
_journal_year 2024
_chemical_formula_moiety 'C42 H36 N2 O2, 1.5(C6 H4 Cl2)'
_chemical_formula_sum 'C51 H42 Cl3 N2 O2'
_chemical_formula_weight 821.21
_chemical_name_common N,N-bis(9-phenyl-9H-xanthen-9-yl)butane-1,4-diamine
_chemical_temperature_decomposition 329.75
_space_group_crystal_system triclinic
_space_group_IT_number 2
_space_group_name_Hall '-P 1'
_space_group_name_H-M_alt 'P -1'
_atom_sites_solution_hydrogens mixed
_atom_sites_solution_primary dual
_atom_sites_solution_secondary difmap
_audit_creation_method SHELXL-2019/3
_audit_update_record
;
2024-08-02 deposited with the CCDC.	2024-08-14 downloaded from the CCDC.
;
_cell_angle_alpha 85.3830(15)
_cell_angle_beta 83.1590(16)
_cell_angle_gamma 77.5052(14)
_cell_formula_units_Z 2
_cell_length_a 8.8318(4)
_cell_length_b 14.6939(6)
_cell_length_c 16.5191(7)
_cell_measurement_reflns_used 9480
_cell_measurement_temperature 200(2)
_cell_measurement_theta_max 28.18
_cell_measurement_theta_min 2.50
_cell_volume 2074.75(15)
_computing_cell_refinement 'SAINT V8.40B (Bruker AXS LLC, 2019)'
_computing_data_collection 'Bruker Instrument Service V6.2.16'
_computing_data_reduction 'SAINT V8.40B (Bruker AXS LLC, 2019)'
_computing_molecular_graphics 'Ortep-3 for Windows (Farrugia, 2012)'
_computing_publication_material 'PLATON (Spek, 2009) and MERCURY (Macrae, 2008)'
_computing_structure_refinement 'SHELXL-2019/2 (Sheldrick, 2015b)  and ShelXle (H\"ubschle, 2011)'
_computing_structure_solution 'SHELXT-2018/2 (Sheldrick, 2015a)'
_diffrn_ambient_temperature 200(2)
_diffrn_detector 'Bruker PHOTON II 7 detector'
_diffrn_measured_fraction_theta_full 0.999
_diffrn_measured_fraction_theta_max 0.997
_diffrn_measurement_device 'four-circle KAPPA diffractometer'
_diffrn_measurement_device_type 'Bruker D8 QUEST'
_diffrn_measurement_method '\f and \w scans'
_diffrn_radiation_monochromator graphite
_diffrn_radiation_type MoK\a
_diffrn_radiation_wavelength 0.71073
_diffrn_reflns_av_R_equivalents 0.0498
_diffrn_reflns_av_unetI/netI 0.0274
_diffrn_reflns_Laue_measured_fraction_full 0.999
_diffrn_reflns_Laue_measured_fraction_max 0.997
_diffrn_reflns_limit_h_max 11
_diffrn_reflns_limit_h_min -11
_diffrn_reflns_limit_k_max 19
_diffrn_reflns_limit_k_min -19
_diffrn_reflns_limit_l_max 21
_diffrn_reflns_limit_l_min -21
_diffrn_reflns_number 170208
_diffrn_reflns_point_group_measured_fraction_full 0.999
_diffrn_reflns_point_group_measured_fraction_max 0.997
_diffrn_reflns_theta_full 25.242
_diffrn_reflns_theta_max 28.295
_diffrn_reflns_theta_min 1.941
_diffrn_source 'sealed x-ray tube'
_diffrn_source_current 1.4
_diffrn_source_power 70
_diffrn_source_voltage 50
_exptl_absorpt_coefficient_mu 0.265
_exptl_absorpt_correction_T_max 1.0000
_exptl_absorpt_correction_T_min 0.9153
_exptl_absorpt_correction_type numerical
_exptl_absorpt_process_details 'SADABS V2016/2 (Krause, 2015)'
_exptl_crystal_colour colourless
_exptl_crystal_density_diffrn 1.315
_exptl_crystal_density_method 'not measured'
_exptl_crystal_description block
_exptl_crystal_F_000 858
_exptl_crystal_size_max 0.394
_exptl_crystal_size_mid 0.355
_exptl_crystal_size_min 0.328
_refine_diff_density_max 0.780
_refine_diff_density_min -0.643
_refine_diff_density_rms 0.068
_refine_ls_extinction_coef 0.0102(14)
_refine_ls_extinction_expression Fc^*^=kFc[1+0.001xFc^2^\l^3^/sin(2\q)]^-1/4^
_refine_ls_extinction_method 'SHELXL-2019/2 (Sheldrick 2019)'
_refine_ls_goodness_of_fit_ref 1.112
_refine_ls_hydrogen_treatment mixed
_refine_ls_matrix_type full
_refine_ls_number_parameters 568
_refine_ls_number_reflns 10290
_refine_ls_number_restraints 66
_refine_ls_restrained_S_all 1.115
_refine_ls_R_factor_all 0.0927
_refine_ls_R_factor_gt 0.0576
_refine_ls_shift/su_max 0.000
_refine_ls_shift/su_mean 0.000
_refine_ls_structure_factor_coef Fsqd
_refine_ls_weighting_details 'w=1/[\s^2^(Fo^2^)+(0.0646P)^2^+1.7610P] where P=(Fo^2^+2Fc^2^)/3'
_refine_ls_weighting_scheme calc
_refine_ls_wR_factor_gt 0.1372
_refine_ls_wR_factor_ref 0.1807
_reflns_Friedel_coverage 0.000
_reflns_number_gt 7352
_reflns_number_total 10290
_reflns_threshold_expression 'I > 2\s(I)'
_cod_data_source_file d4ce00684d2.cif
_cod_data_source_block bq057
_cod_depositor_comments 'Adding full bibliography for 7249209.cif.'
_cod_original_cell_volume 2074.76(15)
_cod_database_code 7249209
_shelx_shelxl_version_number 2019/3
_shelx_space_group_comment
;
The symmetry employed for this shelxl refinement is uniquely defined
by the following loop, which should always be used as a source of
symmetry information in preference to the above space-group names.
They are only intended as comments.
;
_shelx_estimated_absorpt_t_min 0.903
_shelx_estimated_absorpt_t_max 0.918

loop_
_space_group_symop_operation_xyz
'x, y, z'
'-x, -y, -z'

loop_
_atom_site_label
_atom_site_type_symbol
_atom_site_fract_x
_atom_site_fract_y
_atom_site_fract_z
_atom_site_U_iso_or_equiv
_atom_site_adp_type
_atom_site_occupancy
_atom_site_site_symmetry_order
_atom_site_calc_flag
_atom_site_refinement_flags_posn
_atom_site_refinement_flags_adp
_atom_site_refinement_flags_occupancy
_atom_site_disorder_assembly
_atom_site_disorder_group
O1 O 0.34692(17) 0.15407(12) 0.25705(9) 0.0424(4) Uani 1 1 d . . . . .
O2 O 0.09097(17) 0.93760(11) 0.24676(9) 0.0385(3) Uani 1 1 d . . . . .
N1 N 0.4411(2) 0.35111(11) 0.37428(10) 0.0327(4) Uani 1 1 d . . . . .
N2 N 0.0970(2) 0.68288(11) 0.16188(11) 0.0350(4) Uani 1 1 d . . . . .
C1 C 0.4738(2) 0.24788(12) 0.37716(11) 0.0261(3) Uani 1 1 d . . . . .
C2 C 0.3661(3) 0.39559(14) 0.30227(13) 0.0407(5) Uani 1 1 d . . . . .
H2A H 0.279787 0.365112 0.294318 0.049 Uiso 1 1 calc R U . . .
H2B H 0.442896 0.386572 0.253275 0.049 Uiso 1 1 calc R U . . .
C3 C 0.3027(3) 0.49900(14) 0.31104(13) 0.0377(4) Uani 1 1 d . . . . .
H3A H 0.387438 0.529011 0.322423 0.045 Uiso 1 1 calc R U . . .
H3B H 0.220627 0.508124 0.357760 0.045 Uiso 1 1 calc R U . . .
C4 C 0.2349(3) 0.54489(14) 0.23373(13) 0.0402(5) Uani 1 1 d . . . . .
H4A H 0.317582 0.534536 0.187381 0.048 Uiso 1 1 calc R U . . .
H4B H 0.151193 0.513808 0.222662 0.048 Uiso 1 1 calc R U . . .
C5 C 0.1690(3) 0.64845(14) 0.23732(13) 0.0398(5) Uani 1 1 d . . . . .
H5A H 0.090069 0.660508 0.285177 0.048 Uiso 1 1 calc R U . . .
H5B H 0.253279 0.681514 0.243102 0.048 Uiso 1 1 calc R U . . .
C6 C 0.0514(2) 0.78508(12) 0.15023(11) 0.0286(4) Uani 1 1 d . . . . .
C11 C 0.3185(2) 0.21685(12) 0.39074(11) 0.0270(4) Uani 1 1 d . . . . .
C12 C 0.2654(2) 0.17275(14) 0.33227(12) 0.0317(4) Uani 1 1 d . . . . .
C13 C 0.1238(2) 0.14358(16) 0.34579(14) 0.0400(5) Uani 1 1 d . . . . .
H13 H 0.089763 0.113412 0.304676 0.048 Uiso 1 1 calc R U . . .
C14 C 0.0339(2) 0.15900(17) 0.41934(15) 0.0443(5) Uani 1 1 d . . . . .
H14 H -0.062722 0.139471 0.429094 0.053 Uiso 1 1 calc R U . . .
C15 C 0.0839(2) 0.20290(17) 0.47915(14) 0.0430(5) Uani 1 1 d . . . . .
H15 H 0.021916 0.213259 0.529966 0.052 Uiso 1 1 calc R U . . .
C16 C 0.2243(2) 0.23161(15) 0.46472(12) 0.0355(4) Uani 1 1 d . . . . .
H16 H 0.257488 0.262010 0.505956 0.043 Uiso 1 1 calc R U . . .
C21 C 0.5653(2) 0.20813(13) 0.29907(11) 0.0290(4) Uani 1 1 d . . . . .
C22 C 0.4982(2) 0.16736(14) 0.24393(12) 0.0328(4) Uani 1 1 d . . . . .
C23 C 0.5803(3) 0.13561(16) 0.17018(13) 0.0419(5) Uani 1 1 d . . . . .
H23 H 0.531483 0.107825 0.133317 0.050 Uiso 1 1 calc R U . . .
C24 C 0.7322(3) 0.14506(17) 0.15168(14) 0.0453(5) Uani 1 1 d . . . . .
H24 H 0.788700 0.124116 0.101664 0.054 Uiso 1 1 calc R U . . .
C25 C 0.8028(3) 0.18508(18) 0.20590(14) 0.0458(5) Uani 1 1 d . . . . .
H25 H 0.908073 0.191206 0.193389 0.055 Uiso 1 1 calc R U . . .
C26 C 0.7198(2) 0.21617(16) 0.27837(13) 0.0386(5) Uani 1 1 d . . . . .
H26 H 0.769423 0.243739 0.315044 0.046 Uiso 1 1 calc R U . . .
C31 C 0.5656(2) 0.20878(14) 0.45027(11) 0.0296(4) Uani 1 1 d . . . . .
C32 C 0.6085(2) 0.26392(17) 0.50365(13) 0.0398(5) Uani 1 1 d . . . . .
H32 H 0.584385 0.329997 0.495545 0.048 Uiso 1 1 calc R U . . .
C33 C 0.6885(3) 0.2213(2) 0.57028(14) 0.0527(6) Uani 1 1 d . . . . .
H33 H 0.717646 0.259079 0.607256 0.063 Uiso 1 1 calc R U . . .
C34 C 0.7247(3) 0.1260(2) 0.58254(14) 0.0552(7) Uani 1 1 d . . . . .
H34 H 0.778840 0.098253 0.627672 0.066 Uiso 1 1 calc R U . . .
C35 C 0.6826(3) 0.07069(19) 0.52937(15) 0.0495(6) Uani 1 1 d . . . . .
H35 H 0.707816 0.004626 0.537506 0.059 Uiso 1 1 calc R U . . .
C36 C 0.6031(2) 0.11198(15) 0.46387(13) 0.0382(5) Uani 1 1 d . . . . .
H36 H 0.573579 0.073569 0.427520 0.046 Uiso 1 1 calc R U . . .
C41 C -0.0626(2) 0.82685(14) 0.22064(11) 0.0309(4) Uani 1 1 d . . . . .
C42 C -0.0390(2) 0.89875(14) 0.26316(11) 0.0318(4) Uani 1 1 d . . . . .
C43 C -0.1464(3) 0.93662(17) 0.32652(14) 0.0452(5) Uani 1 1 d . . . . .
H43 H -0.127944 0.985972 0.355245 0.054 Uiso 1 1 calc R U . . .
C44 C -0.2798(3) 0.90205(19) 0.34733(15) 0.0509(6) Uani 1 1 d . . . . .
H44 H -0.353182 0.927431 0.390795 0.061 Uiso 1 1 calc R U . . .
C45 C -0.3073(3) 0.83074(19) 0.30539(16) 0.0512(6) Uani 1 1 d . . . . .
H45 H -0.399622 0.807178 0.319565 0.061 Uiso 1 1 calc R U . . .
C46 C -0.1994(3) 0.79393(17) 0.24256(14) 0.0435(5) Uani 1 1 d . . . . .
H46 H -0.218869 0.745043 0.213611 0.052 Uiso 1 1 calc R U . . .
C51 C 0.1966(2) 0.82641(13) 0.14278(11) 0.0300(4) Uani 1 1 d . . . . .
C52 C 0.2105(2) 0.89645(13) 0.19086(11) 0.0307(4) Uani 1 1 d . . . . .
C53 C 0.3460(3) 0.93073(16) 0.18618(13) 0.0399(5) Uani 1 1 d . . . . .
H53 H 0.353099 0.977874 0.220835 0.048 Uiso 1 1 calc R U . . .
C54 C 0.4701(3) 0.89578(18) 0.13088(16) 0.0484(6) Uani 1 1 d . . . . .
H54 H 0.563197 0.919051 0.127059 0.058 Uiso 1 1 calc R U . . .
C55 C 0.4596(3) 0.8267(2) 0.08078(17) 0.0533(6) Uani 1 1 d . . . . .
H55 H 0.544947 0.802918 0.042301 0.064 Uiso 1 1 calc R U . . .
C56 C 0.3244(3) 0.79254(17) 0.08693(15) 0.0448(5) Uani 1 1 d . . . . .
H56 H 0.318201 0.745010 0.052480 0.054 Uiso 1 1 calc R U . . .
C61 C -0.0286(2) 0.80938(14) 0.07101(11) 0.0307(4) Uani 1 1 d . . . . .
C62 C -0.0462(3) 0.74284(16) 0.02045(13) 0.0423(5) Uani 1 1 d . . . . .
H62 H -0.006606 0.678587 0.033518 0.051 Uiso 1 1 calc R U . . .
C63 C -0.1222(3) 0.76974(18) -0.04997(14) 0.0480(6) Uani 1 1 d . . . . .
H63 H -0.133650 0.723495 -0.084465 0.058 Uiso 1 1 calc R U . . .
C64 C -0.1804(3) 0.86219(18) -0.06976(13) 0.0432(5) Uani 1 1 d . . . . .
H64 H -0.231071 0.879902 -0.117924 0.052 Uiso 1 1 calc R U . . .
C65 C -0.1648(3) 0.92897(18) -0.01952(15) 0.0475(5) Uani 1 1 d . . . . .
H65 H -0.205999 0.993060 -0.032440 0.057 Uiso 1 1 calc R U . . .
C66 C -0.0886(3) 0.90245(16) 0.05035(14) 0.0435(5) Uani 1 1 d . . . . .
H66 H -0.077537 0.949041 0.084571 0.052 Uiso 1 1 calc R U . . .
Cl71 Cl 0.92905(11) 0.40039(7) 0.20106(6) 0.0851(3) Uani 1 1 d D . . . .
Cl72 Cl 0.65975(12) 0.58273(6) 0.20674(5) 0.0777(3) Uani 1 1 d D . . . .
C71 C 0.8561(3) 0.45124(19) 0.29192(17) 0.0542(6) Uani 1 1 d D . . . .
C72 C 0.7396(3) 0.53185(18) 0.29378(16) 0.0505(6) Uani 1 1 d D . . . .
C73 C 0.6856(3) 0.57126(19) 0.36781(17) 0.0570(6) Uani 1 1 d D . . . .
H73 H 0.606421 0.626519 0.369788 0.068 Uiso 1 1 calc R U . . .
C74 C 0.7456(4) 0.5311(2) 0.43893(18) 0.0605(7) Uani 1 1 d D . . . .
H74 H 0.708167 0.558850 0.489455 0.073 Uiso 1 1 calc R U . . .
C75 C 0.8598(4) 0.4508(2) 0.43622(19) 0.0634(7) Uani 1 1 d D . . . .
H75 H 0.900389 0.422564 0.485075 0.076 Uiso 1 1 calc R U . . .
C76 C 0.9153(3) 0.4114(2) 0.3629(2) 0.0636(7) Uani 1 1 d D . . . .
H76 H 0.995006 0.356318 0.361198 0.076 Uiso 1 1 calc R U . . .
H1 H 0.533(3) 0.3677(18) 0.3726(15) 0.042(7) Uiso 1 1 d . . . . .
H2 H 0.015(5) 0.659(3) 0.159(2) 0.095(13) Uiso 1 1 d . . . . .
Cl81 Cl 0.4774(4) 0.35549(17) 0.08043(15) 0.1025(10) Uani 0.5 1 d D U P A -1
Cl82 Cl 0.1899(3) 0.48643(14) 0.00522(13) 0.0902(6) Uani 0.5 1 d D U P A -1
C81 C 0.4988(10) 0.4575(4) 0.0249(3) 0.0744(17) Uani 0.5 1 d D U P A -1
C82 C 0.3711(19) 0.5143(16) -0.009(2) 0.077(3) Uani 0.5 1 d D U P A -1
C83 C 0.3839(10) 0.5995(5) -0.0579(4) 0.0781(18) Uani 0.5 1 d D U P A -1
H83 H 0.302838 0.639232 -0.084719 0.094 Uiso 0.5 1 calc R U P A -1
C84 C 0.5403(14) 0.6130(8) -0.0590(7) 0.101(3) Uani 0.5 1 d D U P A -1
H84 H 0.557990 0.668921 -0.087939 0.121 Uiso 0.5 1 calc R U P A -1
C85 C 0.6642(11) 0.5626(6) -0.0273(5) 0.095(2) Uani 0.5 1 d D U P A -1
H85 H 0.762035 0.580732 -0.033154 0.114 Uiso 0.5 1 calc R U P A -1
C86 C 0.640(2) 0.4819(17) 0.015(2) 0.086(3) Uani 0.5 1 d D U P A -1
H86 H 0.725372 0.441337 0.037398 0.103 Uiso 0.5 1 calc R U P A -1

loop_
_atom_site_aniso_label
_atom_site_aniso_U_11
_atom_site_aniso_U_22
_atom_site_aniso_U_33
_atom_site_aniso_U_23
_atom_site_aniso_U_13
_atom_site_aniso_U_12
O1 0.0363(8) 0.0601(10) 0.0352(8) -0.0152(7) -0.0009(6) -0.0171(7)
O2 0.0388(8) 0.0437(8) 0.0358(7) -0.0117(6) 0.0019(6) -0.0142(6)
N1 0.0413(9) 0.0270(8) 0.0313(8) 0.0013(6) -0.0086(7) -0.0087(7)
N2 0.0460(10) 0.0256(8) 0.0342(9) 0.0008(6) -0.0124(7) -0.0053(7)
C1 0.0262(8) 0.0265(8) 0.0249(8) 0.0021(6) -0.0052(6) -0.0042(7)
C2 0.0604(14) 0.0280(10) 0.0322(10) 0.0020(8) -0.0140(9) -0.0025(9)
C3 0.0510(12) 0.0273(9) 0.0341(10) 0.0031(8) -0.0099(9) -0.0055(8)
C4 0.0560(13) 0.0267(10) 0.0374(11) 0.0024(8) -0.0117(9) -0.0054(9)
C5 0.0566(13) 0.0278(10) 0.0343(10) 0.0015(8) -0.0145(9) -0.0028(9)
C6 0.0337(9) 0.0243(8) 0.0268(9) 0.0008(7) -0.0064(7) -0.0032(7)
C11 0.0242(8) 0.0268(8) 0.0287(9) 0.0012(7) -0.0054(7) -0.0020(6)
C12 0.0287(9) 0.0338(10) 0.0322(9) -0.0009(7) -0.0046(7) -0.0051(7)
C13 0.0311(10) 0.0443(12) 0.0469(12) -0.0021(9) -0.0091(9) -0.0105(8)
C14 0.0282(10) 0.0515(13) 0.0535(13) 0.0045(10) -0.0046(9) -0.0114(9)
C15 0.0292(10) 0.0579(14) 0.0389(11) 0.0006(10) 0.0006(8) -0.0059(9)
C16 0.0299(9) 0.0446(11) 0.0306(10) -0.0009(8) -0.0033(7) -0.0054(8)
C21 0.0289(9) 0.0297(9) 0.0267(9) 0.0021(7) -0.0023(7) -0.0040(7)
C22 0.0324(9) 0.0355(10) 0.0304(9) -0.0013(8) -0.0042(7) -0.0070(8)
C23 0.0466(12) 0.0447(12) 0.0343(11) -0.0085(9) -0.0006(9) -0.0091(9)
C24 0.0473(12) 0.0481(13) 0.0343(11) -0.0024(9) 0.0062(9) -0.0023(10)
C25 0.0347(11) 0.0583(14) 0.0414(12) 0.0014(10) 0.0040(9) -0.0095(10)
C26 0.0320(10) 0.0506(12) 0.0344(10) -0.0003(9) -0.0027(8) -0.0125(9)
C31 0.0237(8) 0.0383(10) 0.0255(8) 0.0034(7) -0.0026(6) -0.0057(7)
C32 0.0317(10) 0.0559(13) 0.0319(10) -0.0068(9) -0.0049(8) -0.0069(9)
C33 0.0355(11) 0.093(2) 0.0303(11) -0.0121(12) -0.0068(9) -0.0093(12)
C34 0.0321(11) 0.094(2) 0.0311(11) 0.0149(12) -0.0057(9) 0.0004(12)
C35 0.0331(10) 0.0618(15) 0.0464(13) 0.0232(11) -0.0051(9) -0.0032(10)
C36 0.0306(9) 0.0410(11) 0.0405(11) 0.0090(9) -0.0074(8) -0.0043(8)
C41 0.0323(9) 0.0329(9) 0.0270(9) 0.0040(7) -0.0047(7) -0.0068(7)
C42 0.0326(9) 0.0344(10) 0.0274(9) 0.0011(7) -0.0028(7) -0.0058(7)
C43 0.0474(12) 0.0477(13) 0.0372(11) -0.0083(9) 0.0059(9) -0.0062(10)
C44 0.0455(13) 0.0566(14) 0.0419(12) 0.0014(11) 0.0108(10) -0.0010(11)
C45 0.0395(12) 0.0626(15) 0.0491(13) 0.0074(11) 0.0055(10) -0.0149(11)
C46 0.0421(11) 0.0468(12) 0.0439(12) -0.0006(10) -0.0017(9) -0.0165(10)
C51 0.0302(9) 0.0304(9) 0.0273(9) 0.0013(7) -0.0038(7) -0.0025(7)
C52 0.0303(9) 0.0328(9) 0.0281(9) 0.0033(7) -0.0060(7) -0.0048(7)
C53 0.0385(11) 0.0457(12) 0.0387(11) 0.0039(9) -0.0102(9) -0.0148(9)
C54 0.0327(11) 0.0585(14) 0.0543(14) 0.0097(11) -0.0060(10) -0.0143(10)
C55 0.0351(11) 0.0633(16) 0.0561(15) -0.0034(12) 0.0080(10) -0.0054(11)
C56 0.0410(11) 0.0454(12) 0.0442(12) -0.0082(10) 0.0044(9) -0.0033(9)
C61 0.0319(9) 0.0336(10) 0.0265(9) 0.0003(7) -0.0033(7) -0.0073(7)
C62 0.0495(12) 0.0395(11) 0.0377(11) -0.0067(9) -0.0108(9) -0.0036(9)
C63 0.0514(13) 0.0569(14) 0.0372(11) -0.0148(10) -0.0105(10) -0.0067(11)
C64 0.0362(11) 0.0648(15) 0.0280(10) 0.0038(9) -0.0062(8) -0.0099(10)
C65 0.0535(13) 0.0459(13) 0.0430(12) 0.0094(10) -0.0177(10) -0.0075(10)
C66 0.0558(13) 0.0352(11) 0.0421(12) 0.0032(9) -0.0177(10) -0.0103(10)
Cl71 0.0872(6) 0.0933(6) 0.0804(6) -0.0470(5) 0.0232(4) -0.0329(5)
Cl72 0.1072(7) 0.0753(5) 0.0608(5) 0.0004(4) -0.0246(4) -0.0341(5)
C71 0.0535(14) 0.0520(14) 0.0606(16) -0.0203(12) 0.0097(12) -0.0208(12)
C72 0.0598(15) 0.0458(13) 0.0516(14) -0.0081(11) -0.0038(11) -0.0228(11)
C73 0.0639(16) 0.0468(14) 0.0576(16) -0.0127(12) -0.0047(12) -0.0031(12)
C74 0.0715(18) 0.0569(16) 0.0520(15) -0.0136(12) 0.0005(13) -0.0107(13)
C75 0.0702(18) 0.0557(16) 0.0626(17) -0.0033(13) -0.0096(14) -0.0077(14)
C76 0.0577(16) 0.0514(15) 0.078(2) -0.0117(14) -0.0046(14) -0.0020(12)
Cl81 0.182(3) 0.0572(12) 0.0477(11) -0.0022(8) 0.0012(12) 0.0129(13)
Cl82 0.1151(16) 0.0732(11) 0.0820(12) -0.0104(9) -0.0038(11) -0.0202(10)
C81 0.130(5) 0.049(3) 0.034(2) -0.009(2) 0.002(3) -0.001(3)
C82 0.114(6) 0.066(5) 0.048(5) -0.018(4) -0.007(5) -0.007(5)
C83 0.111(5) 0.065(3) 0.061(3) -0.038(3) 0.008(3) -0.023(3)
C84 0.143(6) 0.084(6) 0.069(6) -0.022(5) 0.000(5) -0.012(5)
C85 0.121(6) 0.088(5) 0.066(4) -0.020(4) -0.005(4) 0.003(4)
C86 0.122(6) 0.076(6) 0.054(6) -0.023(5) -0.007(5) -0.003(6)

loop_
_atom_type_symbol
_atom_type_description
_atom_type_scat_dispersion_real
_atom_type_scat_dispersion_imag
_atom_type_scat_source
C C 0.0033 0.0016 'International Tables Vol C Tables 4.2.6.8 and 6.1.1.4'
H H 0.0000 0.0000 'International Tables Vol C Tables 4.2.6.8 and 6.1.1.4'
Cl Cl 0.1484 0.1585 'International Tables Vol C Tables 4.2.6.8 and 6.1.1.4'
N N 0.0061 0.0033 'International Tables Vol C Tables 4.2.6.8 and 6.1.1.4'
O O 0.0106 0.0060 'International Tables Vol C Tables 4.2.6.8 and 6.1.1.4'

loop_
_geom_angle_atom_site_label_1
_geom_angle_atom_site_label_2
_geom_angle_atom_site_label_3
_geom_angle
_geom_angle_site_symmetry_1
_geom_angle_site_symmetry_3
_geom_angle_publ_flag
C12 O1 C22 118.19(15) . . ?
C42 O2 C52 118.41(15) . . ?
C2 N1 C1 113.82(15) . . ?
C2 N1 H1 107.9(16) . . ?
C1 N1 H1 106.8(16) . . ?
C5 N2 C6 115.19(16) . . ?
C5 N2 H2 111(3) . . ?
C6 N2 H2 109(3) . . ?
N1 C1 C11 108.09(14) . . ?
N1 C1 C21 112.72(15) . . ?
C11 C1 C21 109.32(15) . . ?
N1 C1 C31 109.43(15) . . ?
C11 C1 C31 107.87(14) . . ?
C21 C1 C31 109.28(14) . . ?
N1 C2 C3 111.79(17) . . ?
N1 C2 H2A 109.3 . . ?
C3 C2 H2A 109.3 . . ?
N1 C2 H2B 109.3 . . ?
C3 C2 H2B 109.3 . . ?
H2A C2 H2B 107.9 . . ?
C2 C3 C4 110.95(17) . . ?
C2 C3 H3A 109.4 . . ?
C4 C3 H3A 109.4 . . ?
C2 C3 H3B 109.4 . . ?
C4 C3 H3B 109.4 . . ?
H3A C3 H3B 108.0 . . ?
C5 C4 C3 114.37(18) . . ?
C5 C4 H4A 108.7 . . ?
C3 C4 H4A 108.7 . . ?
C5 C4 H4B 108.7 . . ?
C3 C4 H4B 108.7 . . ?
H4A C4 H4B 107.6 . . ?
N2 C5 C4 109.05(17) . . ?
N2 C5 H5A 109.9 . . ?
C4 C5 H5A 109.9 . . ?
N2 C5 H5B 109.9 . . ?
C4 C5 H5B 109.9 . . ?
H5A C5 H5B 108.3 . . ?
N2 C6 C41 111.54(15) . . ?
N2 C6 C51 109.16(15) . . ?
C41 C6 C51 109.69(15) . . ?
N2 C6 C61 108.71(15) . . ?
C41 C6 C61 108.33(15) . . ?
C51 C6 C61 109.38(15) . . ?
C12 C11 C16 117.36(17) . . ?
C12 C11 C1 122.43(16) . . ?
C16 C11 C1 120.20(16) . . ?
O1 C12 C11 123.10(17) . . ?
O1 C12 C13 114.97(18) . . ?
C11 C12 C13 121.93(18) . . ?
C14 C13 C12 119.3(2) . . ?
C14 C13 H13 120.4 . . ?
C12 C13 H13 120.4 . . ?
C13 C14 C15 120.2(2) . . ?
C13 C14 H14 119.9 . . ?
C15 C14 H14 119.9 . . ?
C16 C15 C14 119.8(2) . . ?
C16 C15 H15 120.1 . . ?
C14 C15 H15 120.1 . . ?
C15 C16 C11 121.4(2) . . ?
C15 C16 H16 119.3 . . ?
C11 C16 H16 119.3 . . ?
C22 C21 C26 117.02(18) . . ?
C22 C21 C1 122.25(16) . . ?
C26 C21 C1 120.64(17) . . ?
O1 C22 C21 123.12(17) . . ?
O1 C22 C23 114.87(18) . . ?
C21 C22 C23 122.01(19) . . ?
C24 C23 C22 119.3(2) . . ?
C24 C23 H23 120.3 . . ?
C22 C23 H23 120.3 . . ?
C23 C24 C25 120.0(2) . . ?
C23 C24 H24 120.0 . . ?
C25 C24 H24 120.0 . . ?
C26 C25 C24 119.9(2) . . ?
C26 C25 H25 120.1 . . ?
C24 C25 H25 120.1 . . ?
C25 C26 C21 121.8(2) . . ?
C25 C26 H26 119.1 . . ?
C21 C26 H26 119.1 . . ?
C32 C31 C36 118.84(19) . . ?
C32 C31 C1 123.75(18) . . ?
C36 C31 C1 117.38(17) . . ?
C31 C32 C33 119.4(2) . . ?
C31 C32 H32 120.3 . . ?
C33 C32 H32 120.3 . . ?
C34 C33 C32 121.0(2) . . ?
C34 C33 H33 119.5 . . ?
C32 C33 H33 119.5 . . ?
C33 C34 C35 119.9(2) . . ?
C33 C34 H34 120.0 . . ?
C35 C34 H34 120.0 . . ?
C34 C35 C36 119.6(2) . . ?
C34 C35 H35 120.2 . . ?
C36 C35 H35 120.2 . . ?
C35 C36 C31 121.3(2) . . ?
C35 C36 H36 119.3 . . ?
C31 C36 H36 119.3 . . ?
C42 C41 C46 117.72(19) . . ?
C42 C41 C6 122.67(17) . . ?
C46 C41 C6 119.58(18) . . ?
O2 C42 C41 123.09(17) . . ?
O2 C42 C43 115.45(18) . . ?
C41 C42 C43 121.46(19) . . ?
C44 C43 C42 119.5(2) . . ?
C44 C43 H43 120.2 . . ?
C42 C43 H43 120.2 . . ?
C43 C44 C45 120.4(2) . . ?
C43 C44 H44 119.8 . . ?
C45 C44 H44 119.8 . . ?
C44 C45 C46 119.4(2) . . ?
C44 C45 H45 120.3 . . ?
C46 C45 H45 120.3 . . ?
C45 C46 C41 121.6(2) . . ?
C45 C46 H46 119.2 . . ?
C41 C46 H46 119.2 . . ?
C52 C51 C56 117.13(19) . . ?
C52 C51 C6 122.62(17) . . ?
C56 C51 C6 120.24(18) . . ?
O2 C52 C51 122.73(17) . . ?
O2 C52 C53 115.10(18) . . ?
C51 C52 C53 122.17(19) . . ?
C54 C53 C52 119.4(2) . . ?
C54 C53 H53 120.3 . . ?
C52 C53 H53 120.3 . . ?
C53 C54 C55 120.1(2) . . ?
C53 C54 H54 119.9 . . ?
C55 C54 H54 119.9 . . ?
C56 C55 C54 119.8(2) . . ?
C56 C55 H55 120.1 . . ?
C54 C55 H55 120.1 . . ?
C55 C56 C51 121.4(2) . . ?
C55 C56 H56 119.3 . . ?
C51 C56 H56 119.3 . . ?
C62 C61 C66 118.35(19) . . ?
C62 C61 C6 123.19(18) . . ?
C66 C61 C6 118.44(17) . . ?
C61 C62 C63 120.2(2) . . ?
C61 C62 H62 119.9 . . ?
C63 C62 H62 119.9 . . ?
C64 C63 C62 120.7(2) . . ?
C64 C63 H63 119.6 . . ?
C62 C63 H63 119.6 . . ?
C63 C64 C65 119.6(2) . . ?
C63 C64 H64 120.2 . . ?
C65 C64 H64 120.2 . . ?
C64 C65 C66 119.8(2) . . ?
C64 C65 H65 120.1 . . ?
C66 C65 H65 120.1 . . ?
C61 C66 C65 121.3(2) . . ?
C61 C66 H66 119.3 . . ?
C65 C66 H66 119.3 . . ?
C76 C71 C72 120.2(2) . . ?
C76 C71 Cl71 119.1(2) . . ?
C72 C71 Cl71 120.7(2) . . ?
C73 C72 C71 118.9(3) . . ?
C73 C72 Cl72 119.4(2) . . ?
C71 C72 Cl72 121.7(2) . . ?
C74 C73 C72 120.7(3) . . ?
C74 C73 H73 119.6 . . ?
C72 C73 H73 119.6 . . ?
C75 C74 C73 119.7(3) . . ?
C75 C74 H74 120.2 . . ?
C73 C74 H74 120.2 . . ?
C76 C75 C74 120.1(3) . . ?
C76 C75 H75 119.9 . . ?
C74 C75 H75 119.9 . . ?
C75 C76 C71 120.3(3) . . ?
C75 C76 H76 119.8 . . ?
C71 C76 H76 119.8 . . ?
C86 C81 C82 120.6(10) . . ?
C86 C81 Cl81 119.7(7) . . ?
C82 C81 Cl81 119.8(7) . . ?
C81 C82 C83 122.0(10) . . ?
C81 C82 Cl82 121.6(8) . . ?
C83 C82 Cl82 116.5(9) . . ?
C84 C83 C82 108.1(9) . . ?
C84 C83 H83 125.9 . . ?
C82 C83 H83 125.9 . . ?
C85 C84 C83 132.2(11) . . ?
C85 C84 H84 113.9 . . ?
C83 C84 H84 113.9 . . ?
C84 C85 C86 114.4(12) . . ?
C84 C85 H85 122.8 . . ?
C86 C85 H85 122.8 . . ?
C81 C86 C85 122.6(13) . . ?
C81 C86 H86 118.7 . . ?
C85 C86 H86 118.7 . . ?

loop_
_geom_bond_atom_site_label_1
_geom_bond_atom_site_label_2
_geom_bond_distance
_geom_bond_site_symmetry_2
_geom_bond_publ_flag
O1 C12 1.376(2) . ?
O1 C22 1.381(2) . ?
O2 C42 1.379(2) . ?
O2 C52 1.384(2) . ?
N1 C2 1.468(3) . ?
N1 C1 1.479(2) . ?
N1 H1 0.89(3) . ?
N2 C5 1.470(3) . ?
N2 C6 1.471(2) . ?
N2 H2 0.87(4) . ?
C1 C11 1.523(2) . ?
C1 C21 1.525(2) . ?
C1 C31 1.538(2) . ?
C2 C3 1.514(3) . ?
C2 H2A 0.9900 . ?
C2 H2B 0.9900 . ?
C3 C4 1.521(3) . ?
C3 H3A 0.9900 . ?
C3 H3B 0.9900 . ?
C4 C5 1.510(3) . ?
C4 H4A 0.9900 . ?
C4 H4B 0.9900 . ?
C5 H5A 0.9900 . ?
C5 H5B 0.9900 . ?
C6 C41 1.520(3) . ?
C6 C51 1.522(3) . ?
C6 C61 1.541(3) . ?
C11 C12 1.383(3) . ?
C11 C16 1.398(3) . ?
C12 C13 1.396(3) . ?
C13 C14 1.376(3) . ?
C13 H13 0.9500 . ?
C14 C15 1.385(3) . ?
C14 H14 0.9500 . ?
C15 C16 1.383(3) . ?
C15 H15 0.9500 . ?
C16 H16 0.9500 . ?
C21 C22 1.382(3) . ?
C21 C26 1.395(3) . ?
C22 C23 1.401(3) . ?
C23 C24 1.374(3) . ?
C23 H23 0.9500 . ?
C24 C25 1.383(4) . ?
C24 H24 0.9500 . ?
C25 C26 1.383(3) . ?
C25 H25 0.9500 . ?
C26 H26 0.9500 . ?
C31 C32 1.380(3) . ?
C31 C36 1.395(3) . ?
C32 C33 1.409(3) . ?
C32 H32 0.9500 . ?
C33 C34 1.370(4) . ?
C33 H33 0.9500 . ?
C34 C35 1.377(4) . ?
C34 H34 0.9500 . ?
C35 C36 1.387(3) . ?
C35 H35 0.9500 . ?
C36 H36 0.9500 . ?
C41 C42 1.379(3) . ?
C41 C46 1.395(3) . ?
C42 C43 1.391(3) . ?
C43 C44 1.378(3) . ?
C43 H43 0.9500 . ?
C44 C45 1.380(4) . ?
C44 H44 0.9500 . ?
C45 C46 1.382(3) . ?
C45 H45 0.9500 . ?
C46 H46 0.9500 . ?
C51 C52 1.384(3) . ?
C51 C56 1.399(3) . ?
C52 C53 1.387(3) . ?
C53 C54 1.376(3) . ?
C53 H53 0.9500 . ?
C54 C55 1.385(4) . ?
C54 H54 0.9500 . ?
C55 C56 1.382(3) . ?
C55 H55 0.9500 . ?
C56 H56 0.9500 . ?
C61 C62 1.381(3) . ?
C61 C66 1.386(3) . ?
C62 C63 1.399(3) . ?
C62 H62 0.9500 . ?
C63 C64 1.372(4) . ?
C63 H63 0.9500 . ?
C64 C65 1.374(3) . ?
C64 H64 0.9500 . ?
C65 C66 1.391(3) . ?
C65 H65 0.9500 . ?
C66 H66 0.9500 . ?
Cl71 C71 1.723(3) . ?
Cl72 C72 1.721(3) . ?
C71 C76 1.376(4) . ?
C71 C72 1.391(4) . ?
C72 C73 1.383(4) . ?
C73 C74 1.382(4) . ?
C73 H73 0.9500 . ?
C74 C75 1.377(4) . ?
C74 H74 0.9500 . ?
C75 C76 1.376(4) . ?
C75 H75 0.9500 . ?
C76 H76 0.9500 . ?
Cl81 C81 1.728(6) . ?
Cl82 C82 1.720(13) . ?
C81 C86 1.359(14) . ?
C81 C82 1.394(13) . ?
C82 C83 1.455(13) . ?
C83 C84 1.435(12) . ?
C83 H83 0.9500 . ?
C84 C85 1.321(12) . ?
C84 H84 0.9500 . ?
C85 C86 1.368(13) . ?
C85 H85 0.9500 . ?
C86 H86 0.9500 . ?

loop_
_geom_hbond_atom_site_label_D
_geom_hbond_atom_site_label_H
_geom_hbond_atom_site_label_A
_geom_hbond_distance_DH
_geom_hbond_distance_HA
_geom_hbond_distance_DA
_geom_hbond_angle_DHA
_geom_hbond_site_symmetry_A
_geom_hbond_publ_flag
C32 H32 N1 0.95 2.46 2.808(3) 102 . yes
C34 H34 O2 0.95 2.46 3.389(3) 167 2_666 yes
C62 H62 N2 0.95 2.42 2.779(3) 102 . yes

loop_
_geom_torsion_atom_site_label_1
_geom_torsion_atom_site_label_2
_geom_torsion_atom_site_label_3
_geom_torsion_atom_site_label_4
_geom_torsion
_geom_torsion_site_symmetry_1
_geom_torsion_site_symmetry_2
_geom_torsion_site_symmetry_3
_geom_torsion_site_symmetry_4
_geom_torsion_publ_flag
C2 N1 C1 C11 -68.0(2) . . . . ?
C2 N1 C1 C21 52.9(2) . . . . ?
C2 N1 C1 C31 174.74(16) . . . . ?
C1 N1 C2 C3 167.21(18) . . . . ?
N1 C2 C3 C4 176.33(19) . . . . ?
C2 C3 C4 C5 -179.9(2) . . . . ?
C6 N2 C5 C4 -170.04(18) . . . . ?
C3 C4 C5 N2 -175.77(19) . . . . ?
C5 N2 C6 C41 -58.0(2) . . . . ?
C5 N2 C6 C51 63.3(2) . . . . ?
C5 N2 C6 C61 -177.42(17) . . . . ?
N1 C1 C11 C12 113.48(19) . . . . ?
C21 C1 C11 C12 -9.5(2) . . . . ?
C31 C1 C11 C12 -128.28(18) . . . . ?
N1 C1 C11 C16 -67.2(2) . . . . ?
C21 C1 C11 C16 169.76(16) . . . . ?
C31 C1 C11 C16 51.0(2) . . . . ?
C22 O1 C12 C11 9.8(3) . . . . ?
C22 O1 C12 C13 -170.00(18) . . . . ?
C16 C11 C12 O1 -179.97(18) . . . . ?
C1 C11 C12 O1 -0.6(3) . . . . ?
C16 C11 C12 C13 -0.1(3) . . . . ?
C1 C11 C12 C13 179.19(18) . . . . ?
O1 C12 C13 C14 179.87(19) . . . . ?
C11 C12 C13 C14 0.0(3) . . . . ?
C12 C13 C14 C15 -0.1(3) . . . . ?
C13 C14 C15 C16 0.3(4) . . . . ?
C14 C15 C16 C11 -0.4(3) . . . . ?
C12 C11 C16 C15 0.3(3) . . . . ?
C1 C11 C16 C15 -179.03(18) . . . . ?
N1 C1 C21 C22 -108.5(2) . . . . ?
C11 C1 C21 C22 11.8(2) . . . . ?
C31 C1 C21 C22 129.63(18) . . . . ?
N1 C1 C21 C26 68.1(2) . . . . ?
C11 C1 C21 C26 -171.66(17) . . . . ?
C31 C1 C21 C26 -53.8(2) . . . . ?
C12 O1 C22 C21 -7.5(3) . . . . ?
C12 O1 C22 C23 172.09(18) . . . . ?
C26 C21 C22 O1 179.25(19) . . . . ?
C1 C21 C22 O1 -4.1(3) . . . . ?
C26 C21 C22 C23 -0.3(3) . . . . ?
C1 C21 C22 C23 176.41(18) . . . . ?
O1 C22 C23 C24 -179.6(2) . . . . ?
C21 C22 C23 C24 0.0(3) . . . . ?
C22 C23 C24 C25 0.4(3) . . . . ?
C23 C24 C25 C26 -0.5(4) . . . . ?
C24 C25 C26 C21 0.2(4) . . . . ?
C22 C21 C26 C25 0.2(3) . . . . ?
C1 C21 C26 C25 -176.6(2) . . . . ?
N1 C1 C31 C32 0.1(2) . . . . ?
C11 C1 C31 C32 -117.27(19) . . . . ?
C21 C1 C31 C32 123.97(19) . . . . ?
N1 C1 C31 C36 178.29(16) . . . . ?
C11 C1 C31 C36 60.9(2) . . . . ?
C21 C1 C31 C36 -57.8(2) . . . . ?
C36 C31 C32 C33 -0.1(3) . . . . ?
C1 C31 C32 C33 178.05(18) . . . . ?
C31 C32 C33 C34 0.3(3) . . . . ?
C32 C33 C34 C35 -0.1(4) . . . . ?
C33 C34 C35 C36 -0.2(3) . . . . ?
C34 C35 C36 C31 0.4(3) . . . . ?
C32 C31 C36 C35 -0.3(3) . . . . ?
C1 C31 C36 C35 -178.54(18) . . . . ?
N2 C6 C41 C42 127.67(19) . . . . ?
C51 C6 C41 C42 6.6(2) . . . . ?
C61 C6 C41 C42 -112.7(2) . . . . ?
N2 C6 C41 C46 -54.2(2) . . . . ?
C51 C6 C41 C46 -175.31(17) . . . . ?
C61 C6 C41 C46 65.4(2) . . . . ?
C52 O2 C42 C41 -6.8(3) . . . . ?
C52 O2 C42 C43 172.84(18) . . . . ?
C46 C41 C42 O2 -179.52(19) . . . . ?
C6 C41 C42 O2 -1.4(3) . . . . ?
C46 C41 C42 C43 0.9(3) . . . . ?
C6 C41 C42 C43 178.99(19) . . . . ?
O2 C42 C43 C44 -179.9(2) . . . . ?
C41 C42 C43 C44 -0.2(3) . . . . ?
C42 C43 C44 C45 -0.4(4) . . . . ?
C43 C44 C45 C46 0.4(4) . . . . ?
C44 C45 C46 C41 0.3(4) . . . . ?
C42 C41 C46 C45 -0.9(3) . . . . ?
C6 C41 C46 C45 -179.1(2) . . . . ?
N2 C6 C51 C52 -126.89(18) . . . . ?
C41 C6 C51 C52 -4.4(2) . . . . ?
C61 C6 C51 C52 114.28(19) . . . . ?
N2 C6 C51 C56 51.7(2) . . . . ?
C41 C6 C51 C56 174.23(18) . . . . ?
C61 C6 C51 C56 -67.1(2) . . . . ?
C42 O2 C52 C51 9.1(3) . . . . ?
C42 O2 C52 C53 -171.10(17) . . . . ?
C56 C51 C52 O2 178.16(18) . . . . ?
C6 C51 C52 O2 -3.2(3) . . . . ?
C56 C51 C52 C53 -1.7(3) . . . . ?
C6 C51 C52 C53 177.02(18) . . . . ?
O2 C52 C53 C54 -178.39(19) . . . . ?
C51 C52 C53 C54 1.4(3) . . . . ?
C52 C53 C54 C55 -0.3(3) . . . . ?
C53 C54 C55 C56 -0.5(4) . . . . ?
C54 C55 C56 C51 0.2(4) . . . . ?
C52 C51 C56 C55 0.8(3) . . . . ?
C6 C51 C56 C55 -177.9(2) . . . . ?
N2 C6 C61 C62 -1.9(3) . . . . ?
C41 C6 C61 C62 -123.3(2) . . . . ?
C51 C6 C61 C62 117.2(2) . . . . ?
N2 C6 C61 C66 176.64(19) . . . . ?
C41 C6 C61 C66 55.3(2) . . . . ?
C51 C6 C61 C66 -64.2(2) . . . . ?
C66 C61 C62 C63 0.4(3) . . . . ?
C6 C61 C62 C63 179.0(2) . . . . ?
C61 C62 C63 C64 -0.1(4) . . . . ?
C62 C63 C64 C65 -0.5(4) . . . . ?
C63 C64 C65 C66 0.8(4) . . . . ?
C62 C61 C66 C65 -0.1(3) . . . . ?
C6 C61 C66 C65 -178.7(2) . . . . ?
C64 C65 C66 C61 -0.5(4) . . . . ?
C76 C71 C72 C73 0.4(4) . . . . ?
Cl71 C71 C72 C73 -179.1(2) . . . . ?
C76 C71 C72 Cl72 -178.8(2) . . . . ?
Cl71 C71 C72 Cl72 1.6(3) . . . . ?
C71 C72 C73 C74 -0.3(4) . . . . ?
Cl72 C72 C73 C74 178.9(2) . . . . ?
C72 C73 C74 C75 -0.3(5) . . . . ?
C73 C74 C75 C76 0.8(5) . . . . ?
C74 C75 C76 C71 -0.7(5) . . . . ?
C72 C71 C76 C75 0.1(4) . . . . ?
Cl71 C71 C76 C75 179.6(2) . . . . ?
C86 C81 C82 C83 2(6) . . . . ?
Cl81 C81 C82 C83 -178(2) . . . . ?
C86 C81 C82 Cl82 -178.6(6) . . . . ?
Cl81 C81 C82 Cl82 1(4) . . . . ?
C81 C82 C83 C84 -3(4) . . . . ?
Cl82 C82 C83 C84 177.1(18) . . . . ?
C82 C83 C84 C85 3(2) . . . . ?
C83 C84 C85 C86 0(3) . . . . ?
C82 C81 C86 C85 1(6) . . . . ?
Cl81 C81 C86 C85 -179(2) . . . . ?
C84 C85 C86 C81 -2(4) . . . . ?
